data_7152032
loop_
_publ_author_name
'Liu, Shouxin'
'Mu, Yun'
'Han, Jianrong'
'Zhen, Xiaoli'
'Yang, Yihua'
'Tian, Xia'
'Whiting, Andrew'

_publ_section_title
;
 Stereoselective synthesis and rearrangement-fragmentation of arylidene
 N-alkoxydiketopiperazines.
;
_journal_issue 21
_journal_name_full 'Organic &amp; biomolecular chemistry'
_journal_page_first 7476
_journal_page_last 7481
_journal_paper_doi 10.1039/c1ob05722g
_journal_volume 9
_journal_year 2011
_chemical_formula_moiety 'C17 H22 N2 O6'
_chemical_formula_sum 'C17 H22 N2 O6'
_chemical_formula_weight 350.37
_chemical_name_common
;racemic cyclo(2-hydroxy-2-((3,4,5-
trimethyloxy)phenylmethyl)glycyl-prolyl
;
_chemical_name_systematic
; racemic
cyclo[2-hydroxy-2-[(3,4,5-trimethyloxy)phenylmethyl]glycyl-prolyl
;
_space_group_IT_number 2
_symmetry_cell_setting triclinic
_symmetry_space_group_name_Hall '-P 1'
_symmetry_space_group_name_H-M 'P -1'
_atom_sites_solution_hydrogens geom
_atom_sites_solution_primary direct
_atom_sites_solution_secondary difmap
_audit_creation_method SHELXL-97
_cell_angle_alpha 103.951(6)
_cell_angle_beta 105.568(7)
_cell_angle_gamma 99.030(6)
_cell_formula_units_Z 2
_cell_length_a 7.525(3)
_cell_length_b 10.852(4)
_cell_length_c 11.633(4)
_cell_measurement_reflns_used 922
_cell_measurement_temperature 294(2)
_cell_measurement_theta_max 21.38
_cell_measurement_theta_min 2.89
_cell_volume 862.8(6)
_computing_cell_refinement 'Bruker SMART'
_computing_data_collection 'Bruker SMART'
_computing_data_reduction 'Bruker SAINT'
_computing_molecular_graphics 'Bruker SHELXTL'
_computing_publication_material 'Bruker SHELXTL'
_computing_structure_refinement 'SHELXL-97 (Sheldrick, 1997)'
_computing_structure_solution 'SHELXS-97 (Sheldrick, 1990)'
_diffrn_ambient_temperature 294(2)
_diffrn_detector_area_resol_mean 8
_diffrn_measured_fraction_theta_full 0.992
_diffrn_measured_fraction_theta_max 0.992
_diffrn_measurement_device_type 'Bruker CCD area detector'
_diffrn_measurement_method '\w scans'
_diffrn_radiation_monochromator graphite
_diffrn_radiation_source 'fine-focus sealed tube'
_diffrn_radiation_type MoK\a
_diffrn_radiation_wavelength 0.71073
_diffrn_reflns_av_R_equivalents 0.0246
_diffrn_reflns_av_sigmaI/netI 0.0722
_diffrn_reflns_limit_h_max 8
_diffrn_reflns_limit_h_min -7
_diffrn_reflns_limit_k_max 12
_diffrn_reflns_limit_k_min -12
_diffrn_reflns_limit_l_max 6
_diffrn_reflns_limit_l_min -13
_diffrn_reflns_number 4282
_diffrn_reflns_theta_full 25.01
_diffrn_reflns_theta_max 25.01
_diffrn_reflns_theta_min 1.99
_diffrn_standards_number 0
_exptl_absorpt_coefficient_mu 0.103
_exptl_absorpt_correction_T_max 0.9878
_exptl_absorpt_correction_T_min 0.9777
_exptl_absorpt_correction_type multi-scan
_exptl_absorpt_process_details SADABS
_exptl_crystal_density_diffrn 1.349
_exptl_crystal_density_method 'not measured'
_exptl_crystal_description block
_exptl_crystal_F_000 372
_exptl_crystal_size_max 0.22
_exptl_crystal_size_mid 0.20
_exptl_crystal_size_min 0.12
_refine_diff_density_max 0.254
_refine_diff_density_min -0.243
_refine_diff_density_rms 0.045
_refine_ls_extinction_method none
_refine_ls_goodness_of_fit_ref 1.057
_refine_ls_hydrogen_treatment constr
_refine_ls_matrix_type full
_refine_ls_number_parameters 230
_refine_ls_number_reflns 3014
_refine_ls_number_restraints 1
_refine_ls_restrained_S_all 1.069
_refine_ls_R_factor_all 0.1443
_refine_ls_R_factor_gt 0.0579
_refine_ls_shift/su_max 0.003
_refine_ls_shift/su_mean 0.001
_refine_ls_structure_factor_coef Fsqd
_refine_ls_weighting_details 'calc w=1/[\s^2^(Fo^2^)+(0.0911P)^2^+0.0142P] where P=(Fo^2^+2Fc^2^)/3'
_refine_ls_weighting_scheme calc
_refine_ls_wR_factor_gt 0.1453
_refine_ls_wR_factor_ref 0.1914
_reflns_number_gt 1437
_reflns_number_total 3014
_reflns_threshold_expression I>2\s(I)
_cod_data_source_file c1ob05722g.txt
_cod_data_source_block 5a.6a
_cod_depositor_comments
;
The following automatic conversions were performed:

'_symmetry_cell_setting' value 'Triclinic' changed to 'triclinic'
according to /home/saulius/struct/CIF-dictionaries/cif_core.dic
dictionary named 'cif_core.dic' version 2.4.1 from 2010-06-29.

Automatic conversion script
Id: cif_fix_values 1715 2011-07-08 13:25:40Z adriana 
;
_cod_database_code 7152032

loop_
_symmetry_equiv_pos_as_xyz
'x, y, z'
'-x, -y, -z'

loop_
_atom_site_label
_atom_site_type_symbol
_atom_site_fract_x
_atom_site_fract_y
_atom_site_fract_z
_atom_site_U_iso_or_equiv
_atom_site_adp_type
_atom_site_occupancy
_atom_site_symmetry_multiplicity
_atom_site_calc_flag
_atom_site_refinement_flags
O1 O 0.6250(4) 0.8881(3) 0.8946(3) 0.0757(9) Uani 1 1 d .
O2 O 0.7634(4) 0.7158(3) 0.9993(3) 0.0742(9) Uani 1 1 d .
O3 O 1.0689(5) 0.6374(3) 0.9616(3) 0.0815(10) Uani 1 1 d .
O4 O 1.0288(4) 0.8156(2) 0.4219(2) 0.0534(7) Uani 1 1 d .
H4 H 1.0900 0.8918 0.4479 0.080 Uiso 1 1 calc R
O5 O 0.7592(3) 0.4395(2) 0.4015(2) 0.0663(8) Uani 1 1 d .
O6 O 0.7404(4) 0.9424(3) 0.5043(3) 0.0720(9) Uani 1 1 d .
N1 N 0.9125(4) 0.6506(3) 0.4930(3) 0.0445(8) Uani 1 1 d .
H1 H 1.0050 0.6270 0.5369 0.053 Uiso 1 1 calc R
N2 N 0.5968(5) 0.7331(3) 0.4032(3) 0.0575(9) Uani 1 1 d .
C1 C 0.9880(5) 0.8320(3) 0.7421(3) 0.0452(9) Uani 1 1 d .
C2 C 0.8401(5) 0.8801(3) 0.7714(3) 0.0509(10) Uani 1 1 d .
H2 H 0.7871 0.9359 0.7306 0.061 Uiso 1 1 calc R
C3 C 0.7712(6) 0.8455(4) 0.8608(4) 0.0548(10) Uani 1 1 d .
C4 C 0.8470(6) 0.7617(4) 0.9207(4) 0.0551(10) Uani 1 1 d .
C5 C 0.9990(6) 0.7161(3) 0.8950(4) 0.0568(11) Uani 1 1 d .
C6 C 1.0689(6) 0.7508(3) 0.8063(3) 0.0544(10) Uani 1 1 d .
H6 H 1.1704 0.7200 0.7891 0.065 Uiso 1 1 calc R
C7 C 0.5681(7) 0.9918(5) 0.8538(4) 0.0878(15) Uani 1 1 d .
H7A H 0.6736 1.0666 0.8856 0.132 Uiso 1 1 calc R
H7B H 0.4666 1.0134 0.8840 0.132 Uiso 1 1 calc R
H7C H 0.5253 0.9662 0.7641 0.132 Uiso 1 1 calc R
C8 C 0.8395(7) 0.7883(5) 1.1252(4) 0.0956(17) Uani 1 1 d .
H8A H 0.9667 0.7795 1.1578 0.143 Uiso 1 1 calc R
H8B H 0.7630 0.7567 1.1709 0.143 Uiso 1 1 calc R
H8C H 0.8410 0.8787 1.1335 0.143 Uiso 1 1 calc R
C9 C 1.2205(8) 0.5861(5) 0.9354(5) 0.0997(17) Uani 1 1 d .
H9A H 1.1834 0.5396 0.8480 0.150 Uiso 1 1 calc R
H9B H 1.2512 0.5276 0.9838 0.150 Uiso 1 1 calc R
H9C H 1.3297 0.6564 0.9566 0.150 Uiso 1 1 calc R
C10 C 1.0601(5) 0.8646(3) 0.6413(3) 0.0462(10) Uani 1 1 d .
H10A H 1.1862 0.8487 0.6536 0.055 Uiso 1 1 calc R
H10B H 1.0720 0.9572 0.6512 0.055 Uiso 1 1 calc R
C11 C 0.9376(5) 0.7891(3) 0.5086(3) 0.0405(9) Uani 1 1 d .
C12 C 0.7483(5) 0.8281(4) 0.4726(4) 0.0473(10) Uani 1 1 d .
C13 C 0.4042(6) 0.7517(4) 0.3631(5) 0.0824(14) Uani 1 1 d .
H13A H 0.3936 0.8045 0.3062 0.099 Uiso 1 1 calc R
H13B H 0.3694 0.7944 0.4344 0.099 Uiso 1 1 calc R
C14 C 0.2797(6) 0.6171(5) 0.2987(4) 0.0864(15) Uani 1 1 d .
H14A H 0.1764 0.6028 0.3327 0.104 Uiso 1 1 calc R
H14B H 0.2267 0.6041 0.2097 0.104 Uiso 1 1 calc R
C15 C 0.4058(6) 0.5266(5) 0.3226(5) 0.0916(16) Uani 1 1 d D
H15A H 0.3880 0.4930 0.3899 0.110 Uiso 1 1 calc R
H15B H 0.3769 0.4534 0.2482 0.110 Uiso 1 1 calc R
C16 C 0.5975(6) 0.6003(4) 0.3565(5) 0.0859(15) Uani 1 1 d D
H16 H 0.6133 0.5959 0.2748 0.103 Uiso 1 1 calc R
C17 C 0.7627(5) 0.5559(4) 0.4188(3) 0.0477(10) Uani 1 1 d .

loop_
_atom_site_aniso_label
_atom_site_aniso_U_11
_atom_site_aniso_U_22
_atom_site_aniso_U_33
_atom_site_aniso_U_23
_atom_site_aniso_U_13
_atom_site_aniso_U_12
O1 0.083(2) 0.081(2) 0.089(2) 0.0323(18) 0.0563(18) 0.0316(18)
O2 0.103(2) 0.0581(18) 0.0614(19) 0.0149(15) 0.0384(17) 0.0023(16)
O3 0.119(3) 0.076(2) 0.079(2) 0.0430(18) 0.0479(19) 0.046(2)
O4 0.0567(18) 0.0544(17) 0.0661(17) 0.0247(14) 0.0373(14) 0.0195(14)
O5 0.0510(17) 0.0378(16) 0.091(2) 0.0005(14) 0.0059(14) 0.0168(13)
O6 0.0623(19) 0.0448(17) 0.131(3) 0.0401(17) 0.0451(17) 0.0284(14)
N1 0.0404(18) 0.0344(17) 0.061(2) 0.0166(15) 0.0133(15) 0.0176(14)
N2 0.047(2) 0.050(2) 0.078(2) 0.0167(18) 0.0178(18) 0.0290(18)
C1 0.054(2) 0.035(2) 0.046(2) 0.0077(18) 0.0196(19) 0.0083(18)
C2 0.065(3) 0.039(2) 0.055(2) 0.0152(19) 0.028(2) 0.0167(19)
C3 0.062(3) 0.047(2) 0.059(3) 0.009(2) 0.030(2) 0.011(2)
C4 0.077(3) 0.041(2) 0.050(2) 0.0116(19) 0.031(2) 0.005(2)
C5 0.081(3) 0.036(2) 0.054(3) 0.015(2) 0.023(2) 0.013(2)
C6 0.068(3) 0.044(2) 0.056(2) 0.013(2) 0.028(2) 0.018(2)
C7 0.074(3) 0.122(4) 0.090(4) 0.040(3) 0.039(3) 0.050(3)
C8 0.130(5) 0.092(4) 0.057(3) 0.008(3) 0.035(3) 0.017(3)
C9 0.137(5) 0.101(4) 0.105(4) 0.060(3) 0.057(4) 0.072(4)
C10 0.049(2) 0.036(2) 0.061(3) 0.0151(18) 0.027(2) 0.0132(17)
C11 0.045(2) 0.035(2) 0.055(2) 0.0202(18) 0.0262(19) 0.0173(17)
C12 0.051(3) 0.044(2) 0.069(3) 0.031(2) 0.035(2) 0.025(2)
C13 0.047(3) 0.082(4) 0.120(4) 0.029(3) 0.019(3) 0.036(3)
C14 0.057(3) 0.103(4) 0.081(3) 0.003(3) 0.003(2) 0.039(3)
C15 0.056(3) 0.081(3) 0.107(4) 0.001(3) -0.003(3) 0.023(3)
C16 0.063(3) 0.072(3) 0.102(4) 0.003(3) 0.002(3) 0.034(3)
C17 0.049(3) 0.041(2) 0.049(2) 0.0040(19) 0.0135(19) 0.020(2)

loop_
_atom_type_symbol
_atom_type_description
_atom_type_scat_dispersion_real
_atom_type_scat_dispersion_imag
_atom_type_scat_source
C C 0.0033 0.0016 'International Tables Vol C Tables 4.2.6.8 and 6.1.1.4'
H H 0.0000 0.0000 'International Tables Vol C Tables 4.2.6.8 and 6.1.1.4'
N N 0.0061 0.0033 'International Tables Vol C Tables 4.2.6.8 and 6.1.1.4'
O O 0.0106 0.0060 'International Tables Vol C Tables 4.2.6.8 and 6.1.1.4'

loop_
_geom_angle_atom_site_label_1
_geom_angle_atom_site_label_2
_geom_angle_atom_site_label_3
_geom_angle
C3 O1 C7 117.2(3)
C4 O2 C8 115.2(3)
C5 O3 C9 117.3(3)
C11 O4 H4 109.5
C17 N1 C11 127.3(3)
C17 N1 H1 116.4
C11 N1 H1 116.4
C12 N2 C16 125.3(3)
C12 N2 C13 124.3(3)
C16 N2 C13 110.4(3)
C2 C1 C6 119.0(3)
C2 C1 C10 121.2(3)
C6 C1 C10 119.8(3)
C3 C2 C1 120.4(4)
C3 C2 H2 119.8
C1 C2 H2 119.8
O1 C3 C4 115.7(4)
O1 C3 C2 124.0(4)
C4 C3 C2 120.3(4)
C3 C4 O2 119.9(4)
C3 C4 C5 119.8(4)
O2 C4 C5 120.2(4)
O3 C5 C6 124.2(4)
O3 C5 C4 115.7(4)
C6 C5 C4 120.1(4)
C5 C6 C1 120.3(4)
C5 C6 H6 119.9
C1 C6 H6 119.9
O1 C7 H7A 109.5
O1 C7 H7B 109.5
H7A C7 H7B 109.5
O1 C7 H7C 109.5
H7A C7 H7C 109.5
H7B C7 H7C 109.5
O2 C8 H8A 109.5
O2 C8 H8B 109.5
H8A C8 H8B 109.5
O2 C8 H8C 109.5
H8A C8 H8C 109.5
H8B C8 H8C 109.5
O3 C9 H9A 109.5
O3 C9 H9B 109.5
H9A C9 H9B 109.5
O3 C9 H9C 109.5
H9A C9 H9C 109.5
H9B C9 H9C 109.5
C1 C10 C11 115.3(3)
C1 C10 H10A 108.5
C11 C10 H10A 108.5
C1 C10 H10B 108.5
C11 C10 H10B 108.5
H10A C10 H10B 107.5
O4 C11 N1 106.4(3)
O4 C11 C10 110.7(3)
N1 C11 C10 109.4(3)
O4 C11 C12 105.8(3)
N1 C11 C12 112.3(3)
C10 C11 C12 112.1(3)
O6 C12 N2 122.2(3)
O6 C12 C11 120.9(4)
N2 C12 C11 116.9(3)
N2 C13 C14 105.2(3)
N2 C13 H13A 110.7
C14 C13 H13A 110.7
N2 C13 H13B 110.7
C14 C13 H13B 110.7
H13A C13 H13B 108.8
C15 C14 C13 105.4(3)
C15 C14 H14A 110.7
C13 C14 H14A 110.7
C15 C14 H14B 110.7
C13 C14 H14B 110.7
H14A C14 H14B 108.8
C16 C15 C14 107.1(4)
C16 C15 H15A 110.3
C14 C15 H15A 110.3
C16 C15 H15B 110.3
C14 C15 H15B 110.3
H15A C15 H15B 108.6
N2 C16 C15 106.7(4)
N2 C16 C17 117.3(4)
C15 C16 C17 122.6(4)
N2 C16 H16 102.3
C15 C16 H16 102.3
C17 C16 H16 102.3
O5 C17 N1 123.4(3)
O5 C17 C16 121.5(4)
N1 C17 C16 115.1(3)

loop_
_geom_bond_atom_site_label_1
_geom_bond_atom_site_label_2
_geom_bond_distance
O1 C3 1.372(4)
O1 C7 1.405(5)
O2 C4 1.382(4)
O2 C8 1.394(5)
O3 C5 1.360(4)
O3 C9 1.417(5)
O4 C11 1.421(4)
O4 H4 0.8200
O5 C17 1.225(4)
O6 C12 1.222(4)
N1 C17 1.326(4)
N1 C11 1.446(4)
N1 H1 0.8600
N2 C12 1.322(4)
N2 C16 1.414(5)
N2 C13 1.461(5)
C1 C2 1.388(5)
C1 C6 1.395(5)
C1 C10 1.509(5)
C2 C3 1.381(5)
C2 H2 0.9300
C3 C4 1.376(5)
C4 C5 1.390(5)
C5 C6 1.378(5)
C6 H6 0.9300
C7 H7A 0.9600
C7 H7B 0.9600
C7 H7C 0.9600
C8 H8A 0.9600
C8 H8B 0.9600
C8 H8C 0.9600
C9 H9A 0.9600
C9 H9B 0.9600
C9 H9C 0.9600
C10 C11 1.514(5)
C10 H10A 0.9700
C10 H10B 0.9700
C11 C12 1.528(5)
C13 C14 1.496(6)
C13 H13A 0.9700
C13 H13B 0.9700
C14 C15 1.491(6)
C14 H14A 0.9700
C14 H14B 0.9700
C15 C16 1.434(5)
C15 H15A 0.9700
C15 H15B 0.9700
C16 C17 1.475(5)
C16 H16 0.9800

loop_
_geom_hbond_atom_site_label_D
_geom_hbond_atom_site_label_H
_geom_hbond_atom_site_label_A
_geom_hbond_distance_DH
_geom_hbond_distance_HA
_geom_hbond_distance_DA
_geom_hbond_angle_DHA
_geom_hbond_site_symmetry_A
O4 H4 O6 0.82 1.90 2.708(4) 170.8 2_776
N1 H1 O5 0.86 2.04 2.877(4) 165.1 2_766

loop_
_geom_torsion_atom_site_label_1
_geom_torsion_atom_site_label_2
_geom_torsion_atom_site_label_3
_geom_torsion_atom_site_label_4
_geom_torsion
C6 C1 C2 C3 -1.5(5)
C10 C1 C2 C3 177.6(3)
C7 O1 C3 C4 168.3(4)
C7 O1 C3 C2 -12.8(6)
C1 C2 C3 O1 -179.6(3)
C1 C2 C3 C4 -0.8(6)
O1 C3 C4 O2 6.3(5)
C2 C3 C4 O2 -172.6(3)
O1 C3 C4 C5 -178.3(3)
C2 C3 C4 C5 2.7(6)
C8 O2 C4 C3 -93.6(5)
C8 O2 C4 C5 91.1(4)
C9 O3 C5 C6 -1.4(6)
C9 O3 C5 C4 178.3(4)
C3 C4 C5 O3 177.8(3)
O2 C4 C5 O3 -6.8(5)
C3 C4 C5 C6 -2.5(6)
O2 C4 C5 C6 172.9(3)
O3 C5 C6 C1 179.9(3)
C4 C5 C6 C1 0.2(6)
C2 C1 C6 C5 1.8(5)
C10 C1 C6 C5 -177.4(3)
C2 C1 C10 C11 -77.4(4)
C6 C1 C10 C11 101.7(4)
C17 N1 C11 O4 -92.0(4)
C17 N1 C11 C10 148.5(3)
C17 N1 C11 C12 23.3(5)
C1 C10 C11 O4 -173.1(3)
C1 C10 C11 N1 -56.2(4)
C1 C10 C11 C12 69.0(4)
C16 N2 C12 O6 175.7(4)
C13 N2 C12 O6 -3.7(6)
C16 N2 C12 C11 -2.4(6)
C13 N2 C12 C11 178.2(4)
O4 C11 C12 O6 -80.1(4)
N1 C11 C12 O6 164.3(3)
C10 C11 C12 O6 40.7(5)
O4 C11 C12 N2 98.0(4)
N1 C11 C12 N2 -17.6(4)
C10 C11 C12 N2 -141.2(3)
C12 N2 C13 C14 -174.4(4)
C16 N2 C13 C14 6.0(5)
N2 C13 C14 C15 8.4(5)
C13 C14 C15 C16 -19.8(6)
C12 N2 C16 C15 161.8(4)
C13 N2 C16 C15 -18.7(5)
C12 N2 C16 C17 19.7(7)
C13 N2 C16 C17 -160.7(4)
C14 C15 C16 N2 23.7(6)
C14 C15 C16 C17 163.3(4)
C11 N1 C17 O5 172.6(3)
C11 N1 C17 C16 -7.1(5)
N2 C16 C17 O5 165.5(4)
C15 C16 C17 O5 29.9(7)
N2 C16 C17 N1 -14.7(6)
C15 C16 C17 N1 -150.4(4)
